data_8104255
loop_
_publ_author_name
'Mazzi, F.'
'Gossi, G.'

_publ_section_title
;
 The crystal structure of taramellite Ba2 (Fe, Ti, Mg)2 H2 (O2 (Si4 O12))
;
_journal_name_full
;
Zeitschrift fuer Kristallographie, Kristallgeometrie, Kristallphysik, 
Kristallchemie (-144,1977)
;
_journal_page_first 243
_journal_page_last 257
_journal_volume 121
_journal_year 1965
_chemical_formula_sum 'Ba2 Fe H2 O14 Si4 Ti'
_chemical_name_systematic 'Ba2 (Fe0.5 Ti0.5)2 (Si O3)4 (O H)2'
_space_group_IT_number 59
_symmetry_space_group_name_Hall '-P 2ab 2a'
_symmetry_space_group_name_H-M 'P m m n :2'
_cell_angle_alpha 90
_cell_angle_beta 90
_cell_angle_gamma 90
_cell_formula_units_Z 4
_cell_length_a 13.95
_cell_length_b 12.21
_cell_length_c 7.15
_cell_volume 1217.856
_citation_journal_id_ASTM ZEKGAX
_cod_data_source_file Mazzi_ZEKGAX_1965_1549.cif
_cod_data_source_block H2Ba2Fe1O14Si4Ti1
_cod_original_formula_sum 'H2 Ba2 Fe1 O14 Si4 Ti1'
_cod_database_code 8104255

loop_
_symmetry_equiv_pos_as_xyz
x,y,z
-x+1/2,-y+1/2,z
x+1/2,-y,-z
-x,y+1/2,-z
-x,-y,-z
x-1/2,y-1/2,-z
-x-1/2,y,z
x,-y-1/2,z

loop_
_atom_site_label
_atom_site_type_symbol
_atom_site_fract_x
_atom_site_fract_y
_atom_site_fract_z
_atom_site_occupancy
_atom_site_U_iso_or_equiv
Ti1 Ti+4 0.498 0.128 0.525 0.5 0.0
Ba2 Ba+2 0.25 0.25 0.462 1 0.0
O4 O-2 0.578 0.75 0.357 1 0.0
Si2 Si+4 0.643 0.027 0.211 1 0.0
Fe1 Fe+2 0.498 0.128 0.525 0.5 0.0
O3 O-2 0.579 0.25 0.408 1 0.0
O6 O-2 0.397 0.12 0.332 1 0.0
Ba3 Ba+2 0.473 0.25 0.009 1 0.0
O1 O-2 0.25 0.013 0.211 1 0.0
O9 O-2 0.572 0.003 0.385 1 0.0
Ba1 Ba+2 0.25 0.75 0.24 1 0.0
Si1 Si+4 0.366 0.01 0.212 1 0.0
O5 O-2 0.61 0.963 0.014 1 0.0
O2 O-2 0.75 0.979 0.275 1 0.0
O8 O-2 0.651 0.155 0.132 1 0.0
O7 O-2 0.408 0.894 0.266 1 0.0
